data_4105278
loop_
_publ_author_name
'Alberto Ramos'
'Edwin Otten'
'Douglas W. Stephan'

_publ_section_title
;
 Stabilizing Zr and Ti Cations by Interaction With a Ferrocenyl Fragment
;
_journal_name_full 'Journal of the American Chemical Society'
_journal_page_first 15610
_journal_page_last 15611
_journal_paper_doi 10.1021/ja9077446
_journal_volume 131
_journal_year 2009
_chemical_formula_sum 'C46 H44 B F15 Fe N P Ti'
_chemical_formula_weight 1041.35
_space_group_IT_number 14
_symmetry_cell_setting monoclinic
_symmetry_space_group_name_Hall '-P 2ybc'
_symmetry_space_group_name_H-M 'P 1 21/c 1'
_atom_sites_solution_hydrogens geom
_atom_sites_solution_primary direct
_atom_sites_solution_secondary difmap
_audit_creation_method SHELXL-97
_cell_angle_alpha 90.00
_cell_angle_beta 106.2340(10)
_cell_angle_gamma 90.00
_cell_formula_units_Z 4
_cell_length_a 9.7656(3)
_cell_length_b 28.7619(7)
_cell_length_c 16.3906(4)
_cell_measurement_temperature 150(2)
_cell_measurement_theta_max 25.0
_cell_measurement_theta_min 2.0
_cell_volume 4420.2(2)
_computing_structure_refinement 'SHELXL-97 (Sheldrick, 1997)'
_computing_structure_solution 'SHELXS-97 (Sheldrick, 1990)'
_diffrn_ambient_temperature 150(2)
_diffrn_measured_fraction_theta_full 0.999
_diffrn_measured_fraction_theta_max 0.999
_diffrn_radiation_monochromator graphite
_diffrn_radiation_source 'fine-focus sealed tube'
_diffrn_radiation_type MoK\a
_diffrn_radiation_wavelength 0.71073
_diffrn_reflns_av_R_equivalents 0.0314
_diffrn_reflns_av_sigmaI/netI 0.0295
_diffrn_reflns_limit_h_max 12
_diffrn_reflns_limit_h_min -12
_diffrn_reflns_limit_k_max 37
_diffrn_reflns_limit_k_min -26
_diffrn_reflns_limit_l_max 21
_diffrn_reflns_limit_l_min -21
_diffrn_reflns_number 39900
_diffrn_reflns_theta_full 27.47
_diffrn_reflns_theta_max 27.47
_diffrn_reflns_theta_min 1.42
_exptl_absorpt_coefficient_mu 0.644
_exptl_absorpt_correction_T_max 0.8556
_exptl_absorpt_correction_T_min 0.8060
_exptl_absorpt_correction_type multi-scan
_exptl_crystal_density_diffrn 1.565
_exptl_crystal_F_000 2120
_exptl_crystal_size_max 0.35
_exptl_crystal_size_mid 0.26
_exptl_crystal_size_min 0.25
_refine_diff_density_max 0.350
_refine_diff_density_min -0.300
_refine_diff_density_rms 0.052
_refine_ls_extinction_method none
_refine_ls_goodness_of_fit_ref 1.062
_refine_ls_hydrogen_treatment mixed
_refine_ls_matrix_type full
_refine_ls_number_parameters 609
_refine_ls_number_reflns 10112
_refine_ls_number_restraints 0
_refine_ls_restrained_S_all 1.062
_refine_ls_R_factor_all 0.0476
_refine_ls_R_factor_gt 0.0371
_refine_ls_shift/su_max 0.001
_refine_ls_shift/su_mean 0.000
_refine_ls_structure_factor_coef Fsqd
_refine_ls_weighting_details 'calc w=1/[\s^2^(Fo^2^)+(0.0303P)^2^+3.5103P] where P=(Fo^2^+2Fc^2^)/3'
_refine_ls_weighting_scheme calc
_refine_ls_wR_factor_gt 0.0835
_refine_ls_wR_factor_ref 0.0875
_reflns_number_gt 8522
_reflns_number_total 10112
_reflns_threshold_expression >2sigma(I)
_cod_data_source_file ja9077446_si_002_4.cif
_cod_data_source_block '[CpTi(NPtBu3)(C5H4)FeCp)][MeB(C6F5)3]'
_cod_database_code 4105278

loop_
_symmetry_equiv_pos_as_xyz
'x, y, z'
'-x, y+1/2, -z+1/2'
'-x, -y, -z'
'x, -y-1/2, z-1/2'

loop_
_atom_site_label
_atom_site_type_symbol
_atom_site_fract_x
_atom_site_fract_y
_atom_site_fract_z
_atom_site_U_iso_or_equiv
_atom_site_adp_type
_atom_site_occupancy
_atom_site_symmetry_multiplicity
_atom_site_calc_flag
_atom_site_refinement_flags
Fe1 Fe 0.40764(3) 0.199386(9) 0.102311(16) 0.01799(7) Uani 1 1 d .
Ti1 Ti 0.47797(4) 0.161242(11) 0.25984(2) 0.02105(8) Uani 1 1 d .
P1 P 0.51275(7) 0.044189(18) 0.26440(3) 0.03312(14) Uani 1 1 d .
N1 N 0.49480(19) 0.09962(5) 0.25184(10) 0.0257(4) Uani 1 1 d .
C22 C 0.2420(2) 0.22492(7) 0.14198(14) 0.0290(4) Uani 1 1 d .
H22 H 0.2485 0.2509 0.1835 0.035 Uiso 1 1 calc R
C23 C 0.6098(2) 0.19009(8) 0.17188(15) 0.0286(5) Uani 1 1 d .
C21 C 0.2095(2) 0.22993(8) 0.05310(14) 0.0322(5) Uani 1 1 d .
H21 H 0.1903 0.2599 0.0210 0.039 Uiso 1 1 calc R
C25 C 0.5458(2) 0.19926(8) 0.02695(14) 0.0333(5) Uani 1 1 d .
H25 H 0.5195 0.1924 -0.0353 0.040 Uiso 1 1 calc R
C4 C 0.4833(2) 0.23487(7) 0.33353(13) 0.0282(4) Uani 1 1 d .
H4 H 0.4631 0.2661 0.3060 0.034 Uiso 1 1 calc R
C14 C 0.5433(3) 0.01803(7) 0.16541(14) 0.0374(5) Uani 1 1 d .
C24 C 0.5882(2) 0.16624(7) 0.09274(14) 0.0293(5) Uani 1 1 d .
H24 H 0.5988 0.1320 0.0853 0.035 Uiso 1 1 calc R
C18 C 0.2693(2) 0.17658(7) 0.16373(15) 0.0301(5) Uani 1 1 d .
C5 C 0.6170(2) 0.21463(8) 0.36359(13) 0.0320(5) Uani 1 1 d .
H5 H 0.7094 0.2291 0.3621 0.038 Uiso 1 1 calc R
C20 C 0.2115(2) 0.18512(8) 0.01737(15) 0.0344(5) Uani 1 1 d .
H20 H 0.1938 0.1780 -0.0444 0.041 Uiso 1 1 calc R
C15 C 0.6954(3) 0.02969(9) 0.16153(17) 0.0480(6) Uani 1 1 d .
H15A H 0.7059 0.0207 0.1059 0.072 Uiso 1 1 calc R
H15B H 0.7649 0.0126 0.2062 0.072 Uiso 1 1 calc R
H15C H 0.7123 0.0632 0.1700 0.072 Uiso 1 1 calc R
C19 C 0.2443(2) 0.15248(7) 0.08412(15) 0.0321(5) Uani 1 1 d .
H19 H 0.2530 0.1181 0.0773 0.038 Uiso 1 1 calc R
C26 C 0.5453(2) 0.24386(7) 0.06415(14) 0.0305(5) Uani 1 1 d .
H26 H 0.5181 0.2737 0.0325 0.037 Uiso 1 1 calc R
C1 C 0.6022(3) 0.17288(8) 0.40377(14) 0.0443(7) Uani 1 1 d .
H1 H 0.6820 0.1532 0.4381 0.053 Uiso 1 1 calc R
C13 C 0.2219(4) 0.02252(11) 0.1978(2) 0.0705(10) Uani 1 1 d .
H13A H 0.1315 0.0135 0.2082 0.106 Uiso 1 1 calc R
H13B H 0.2442 0.0009 0.1570 0.106 Uiso 1 1 calc R
H13C H 0.2138 0.0541 0.1746 0.106 Uiso 1 1 calc R
C9 C 0.7962(3) 0.06503(9) 0.35470(18) 0.0581(8) Uani 1 1 d .
H9A H 0.8710 0.0636 0.4088 0.087 Uiso 1 1 calc R
H9B H 0.7608 0.0970 0.3444 0.087 Uiso 1 1 calc R
H9C H 0.8353 0.0552 0.3085 0.087 Uiso 1 1 calc R
C6 C 0.6724(4) 0.03249(8) 0.35828(15) 0.0542(8) Uani 1 1 d .
C2 C 0.4577(4) 0.16728(8) 0.39820(15) 0.0495(8) Uani 1 1 d .
H2 H 0.4170 0.1430 0.4284 0.059 Uiso 1 1 calc R
C8 C 0.6335(5) 0.04340(10) 0.44139(17) 0.0787(12) Uani 1 1 d .
H8A H 0.5652 0.0202 0.4500 0.118 Uiso 1 1 calc R
H8B H 0.5906 0.0744 0.4375 0.118 Uiso 1 1 calc R
H8C H 0.7198 0.0425 0.4894 0.118 Uiso 1 1 calc R
C16 C 0.4417(3) 0.04128(8) 0.08746(14) 0.0395(6) Uani 1 1 d .
H16A H 0.4468 0.0751 0.0946 0.059 Uiso 1 1 calc R
H16B H 0.3439 0.0308 0.0816 0.059 Uiso 1 1 calc R
H16C H 0.4694 0.0328 0.0364 0.059 Uiso 1 1 calc R
C17 C 0.5208(4) -0.03536(8) 0.15836(16) 0.0534(8) Uani 1 1 d .
H17A H 0.4202 -0.0425 0.1519 0.080 Uiso 1 1 calc R
H17B H 0.5800 -0.0503 0.2099 0.080 Uiso 1 1 calc R
H17C H 0.5478 -0.0470 0.1088 0.080 Uiso 1 1 calc R
C3 C 0.3829(3) 0.20576(9) 0.35410(15) 0.0405(6) Uani 1 1 d .
H3 H 0.2799 0.2131 0.3463 0.049 Uiso 1 1 calc R
C10 C 0.3417(4) 0.02090(9) 0.2818(2) 0.0586(8) Uani 1 1 d .
C12 C 0.3559(5) -0.02937(10) 0.3175(2) 0.0874(14) Uani 1 1 d .
H12A H 0.2638 -0.0396 0.3241 0.131 Uiso 1 1 calc R
H12B H 0.4278 -0.0300 0.3729 0.131 Uiso 1 1 calc R
H12C H 0.3850 -0.0502 0.2781 0.131 Uiso 1 1 calc R
F5 F 1.22767(12) 0.17512(4) 0.79590(8) 0.0318(3) Uani 1 1 d .
F3 F 1.42904(14) 0.12592(5) 0.58244(9) 0.0418(3) Uani 1 1 d .
F10 F 0.74234(12) 0.18315(4) 0.80849(8) 0.0316(3) Uani 1 1 d .
F11 F 1.00056(14) 0.22739(4) 0.86193(8) 0.0379(3) Uani 1 1 d .
F4 F 1.45785(13) 0.15729(5) 0.74358(9) 0.0410(3) Uani 1 1 d .
F6 F 1.12020(13) 0.08219(4) 0.79295(8) 0.0340(3) Uani 1 1 d .
F2 F 1.16484(16) 0.10960(5) 0.47787(8) 0.0458(4) Uani 1 1 d .
F15 F 0.89230(14) 0.22795(5) 0.56116(8) 0.0373(3) Uani 1 1 d .
F9 F 0.70599(14) 0.13299(5) 0.93629(9) 0.0415(3) Uani 1 1 d .
F14 F 0.90419(15) 0.31990(5) 0.56387(11) 0.0554(4) Uani 1 1 d .
F8 F 0.88645(18) 0.06165(5) 1.00270(9) 0.0542(4) Uani 1 1 d .
F1 F 0.93503(14) 0.12445(5) 0.52845(8) 0.0424(3) Uani 1 1 d .
F7 F 1.09510(17) 0.03842(5) 0.92885(9) 0.0491(4) Uani 1 1 d .
C34 C 1.2059(2) 0.15837(6) 0.71566(12) 0.0230(4) Uani 1 1 d .
B1 B 0.9285(2) 0.16381(7) 0.70214(14) 0.0209(4) Uani 1 1 d .
F12 F 1.00804(18) 0.31889(5) 0.86174(12) 0.0614(5) Uani 1 1 d .
C29 C 1.0672(2) 0.15068(6) 0.66616(12) 0.0216(4) Uani 1 1 d .
C35 C 0.93872(19) 0.22145(7) 0.71115(13) 0.0237(4) Uani 1 1 d .
C31 C 1.1793(2) 0.12657(7) 0.55665(13) 0.0306(5) Uani 1 1 d .
C46 C 1.0184(2) 0.09884(7) 0.82768(13) 0.0240(4) Uani 1 1 d .
C41 C 0.9345(2) 0.13657(6) 0.79239(12) 0.0213(4) Uani 1 1 d .
C36 C 0.9175(2) 0.24858(7) 0.63798(14) 0.0290(4) Uani 1 1 d .
C33 C 1.3267(2) 0.15033(7) 0.69025(14) 0.0273(4) Uani 1 1 d .
C43 C 0.8125(2) 0.12217(8) 0.90262(13) 0.0294(4) Uani 1 1 d .
F13 F 0.96088(17) 0.36736(5) 0.71334(14) 0.0673(5) Uani 1 1 d .
C28 C 0.7750(2) 0.14837(7) 0.63802(13) 0.0263(4) Uani 1 1 d .
H28A H 0.7761 0.1149 0.6265 0.039 Uiso 1 1 calc R
H28B H 0.7580 0.1656 0.5845 0.039 Uiso 1 1 calc R
H28C H 0.6989 0.1553 0.6645 0.039 Uiso 1 1 calc R
C37 C 0.9247(2) 0.29669(8) 0.63773(18) 0.0386(6) Uani 1 1 d .
C30 C 1.0613(2) 0.13433(7) 0.58564(13) 0.0272(4) Uani 1 1 d .
C44 C 0.9024(3) 0.08581(8) 0.93580(14) 0.0336(5) Uani 1 1 d .
C32 C 1.3129(2) 0.13466(7) 0.60891(14) 0.0285(4) Uani 1 1 d .
C38 C 0.9542(2) 0.32051(8) 0.7127(2) 0.0431(6) Uani 1 1 d .
C42 C 0.8321(2) 0.14671(7) 0.83458(12) 0.0239(4) Uani 1 1 d .
C40 C 0.9714(2) 0.24797(7) 0.78505(14) 0.0290(4) Uani 1 1 d .
C45 C 1.0066(2) 0.07436(7) 0.89811(14) 0.0312(5) Uani 1 1 d .
C39 C 0.9779(2) 0.29610(8) 0.78698(17) 0.0391(6) Uani 1 1 d .
C11 C 0.2931(4) 0.05292(10) 0.3436(2) 0.0730(11) Uani 1 1 d .
H11A H 0.2810 0.0846 0.3209 0.109 Uiso 1 1 calc R
H11B H 0.3651 0.0528 0.3989 0.109 Uiso 1 1 calc R
H11C H 0.2021 0.0417 0.3503 0.109 Uiso 1 1 calc R
C7 C 0.7253(4) -0.01867(9) 0.36367(19) 0.0781(12) Uani 1 1 d .
H7A H 0.7586 -0.0258 0.3139 0.117 Uiso 1 1 calc R
H7B H 0.6468 -0.0396 0.3650 0.117 Uiso 1 1 calc R
H7C H 0.8039 -0.0229 0.4155 0.117 Uiso 1 1 calc R
C27 C 0.5870(2) 0.23871(7) 0.15322(14) 0.0272(4) Uani 1 1 d .
H27 H 0.5963 0.2643 0.1958 0.033 Uiso 1 1 calc R
H23 H 0.649(4) 0.1778(14) 0.216(3) 0.105(14) Uiso 1 1 d .

loop_
_atom_site_aniso_label
_atom_site_aniso_U_11
_atom_site_aniso_U_22
_atom_site_aniso_U_33
_atom_site_aniso_U_23
_atom_site_aniso_U_13
_atom_site_aniso_U_12
Fe1 0.01822(13) 0.01810(13) 0.01755(13) 0.00174(10) 0.00484(10) 0.00206(10)
Ti1 0.0356(2) 0.01315(15) 0.01506(16) -0.00103(12) 0.00824(14) -0.00083(14)
P1 0.0671(4) 0.0131(2) 0.0210(3) -0.0010(2) 0.0152(3) -0.0021(2)
N1 0.0446(10) 0.0165(8) 0.0173(8) -0.0016(6) 0.0106(7) -0.0019(7)
C22 0.0209(10) 0.0276(11) 0.0407(12) -0.0043(9) 0.0121(9) 0.0052(8)
C23 0.0173(9) 0.0269(11) 0.0372(12) 0.0066(9) 0.0006(9) 0.0005(8)
C21 0.0220(10) 0.0293(11) 0.0393(12) 0.0020(9) -0.0013(9) 0.0064(8)
C25 0.0398(12) 0.0353(12) 0.0324(11) 0.0047(9) 0.0228(10) 0.0011(10)
C4 0.0434(12) 0.0176(9) 0.0229(10) -0.0058(8) 0.0081(9) 0.0031(9)
C14 0.0669(16) 0.0206(10) 0.0255(11) -0.0047(9) 0.0139(11) 0.0054(10)
C24 0.0231(10) 0.0270(10) 0.0426(12) 0.0047(9) 0.0170(9) 0.0048(8)
C18 0.0254(10) 0.0285(11) 0.0438(13) -0.0002(9) 0.0220(10) 0.0010(8)
C5 0.0344(11) 0.0323(11) 0.0260(11) -0.0139(9) 0.0031(9) -0.0032(9)
C20 0.0252(11) 0.0357(12) 0.0339(12) -0.0060(9) -0.0055(9) 0.0055(9)
C15 0.0667(18) 0.0378(14) 0.0429(14) -0.0015(11) 0.0210(13) 0.0151(13)
C19 0.0192(10) 0.0250(10) 0.0490(14) -0.0052(10) 0.0047(9) -0.0021(8)
C26 0.0314(11) 0.0286(11) 0.0359(12) 0.0093(9) 0.0169(9) -0.0015(9)
C1 0.0764(19) 0.0304(12) 0.0169(10) -0.0063(9) -0.0021(11) 0.0156(12)
C13 0.078(2) 0.0480(17) 0.095(3) -0.0216(17) 0.039(2) -0.0296(16)
C9 0.072(2) 0.0368(14) 0.0462(16) -0.0075(12) -0.0154(14) 0.0162(13)
C6 0.105(2) 0.0238(12) 0.0238(12) 0.0018(9) 0.0004(13) 0.0134(13)
C2 0.106(2) 0.0287(12) 0.0237(11) -0.0104(9) 0.0344(14) -0.0222(14)
C8 0.171(4) 0.0354(15) 0.0252(13) 0.0022(11) 0.0201(18) 0.0086(19)
C16 0.0640(16) 0.0287(12) 0.0243(11) -0.0063(9) 0.0100(11) 0.0066(11)
C17 0.105(2) 0.0183(11) 0.0370(13) -0.0072(10) 0.0197(15) 0.0061(13)
C3 0.0415(13) 0.0528(15) 0.0330(12) -0.0249(11) 0.0202(10) -0.0079(11)
C10 0.100(2) 0.0280(13) 0.0644(19) -0.0095(12) 0.0508(19) -0.0225(14)
C12 0.168(4) 0.0279(14) 0.092(3) -0.0047(16) 0.080(3) -0.030(2)
F5 0.0247(6) 0.0355(7) 0.0324(7) -0.0122(5) 0.0032(5) -0.0025(5)
F3 0.0366(7) 0.0456(8) 0.0533(8) 0.0068(7) 0.0292(7) 0.0075(6)
F10 0.0270(6) 0.0333(7) 0.0341(7) -0.0024(5) 0.0080(5) 0.0097(5)
F11 0.0410(7) 0.0314(7) 0.0322(7) -0.0082(5) -0.0049(6) 0.0042(6)
F4 0.0200(6) 0.0428(8) 0.0588(9) -0.0126(7) 0.0083(6) -0.0052(5)
F6 0.0379(7) 0.0274(6) 0.0433(7) 0.0079(5) 0.0223(6) 0.0129(5)
F2 0.0537(9) 0.0611(9) 0.0259(7) -0.0004(6) 0.0167(6) 0.0188(7)
F15 0.0351(7) 0.0445(8) 0.0325(7) 0.0124(6) 0.0096(6) 0.0002(6)
F9 0.0400(7) 0.0537(8) 0.0389(7) -0.0088(6) 0.0243(6) -0.0019(6)
F14 0.0376(8) 0.0468(9) 0.0854(12) 0.0411(8) 0.0229(8) 0.0096(7)
F8 0.0789(11) 0.0513(9) 0.0434(8) 0.0177(7) 0.0355(8) 0.0043(8)
F1 0.0319(7) 0.0638(9) 0.0272(7) -0.0139(6) 0.0011(5) 0.0054(6)
F7 0.0655(10) 0.0360(8) 0.0509(9) 0.0220(7) 0.0248(8) 0.0220(7)
C34 0.0251(10) 0.0175(9) 0.0263(10) -0.0008(8) 0.0074(8) -0.0018(7)
B1 0.0196(10) 0.0206(10) 0.0211(10) -0.0009(8) 0.0032(8) 0.0005(8)
F12 0.0596(10) 0.0342(8) 0.0824(12) -0.0298(8) 0.0067(9) -0.0022(7)
C29 0.0241(9) 0.0164(9) 0.0238(9) 0.0021(7) 0.0060(8) 0.0000(7)
C35 0.0137(8) 0.0213(9) 0.0337(11) 0.0033(8) 0.0026(8) 0.0022(7)
C31 0.0418(12) 0.0279(11) 0.0245(10) 0.0051(8) 0.0136(9) 0.0086(9)
C46 0.0251(10) 0.0214(10) 0.0278(10) -0.0015(8) 0.0110(8) 0.0013(8)
C41 0.0220(9) 0.0201(9) 0.0211(9) -0.0028(7) 0.0048(7) -0.0020(7)
C36 0.0168(9) 0.0312(11) 0.0386(12) 0.0068(9) 0.0072(9) 0.0024(8)
C33 0.0219(10) 0.0185(9) 0.0410(12) 0.0015(8) 0.0080(9) -0.0028(8)
C43 0.0316(11) 0.0326(11) 0.0279(10) -0.0082(9) 0.0147(9) -0.0033(9)
F13 0.0536(10) 0.0174(7) 0.1333(17) 0.0055(8) 0.0302(10) 0.0014(6)
C28 0.0226(10) 0.0295(11) 0.0249(10) -0.0015(8) 0.0037(8) -0.0046(8)
C37 0.0195(10) 0.0309(12) 0.0668(17) 0.0221(12) 0.0147(10) 0.0056(9)
C30 0.0273(10) 0.0274(10) 0.0251(10) 0.0018(8) 0.0042(8) 0.0040(8)
C44 0.0459(13) 0.0314(11) 0.0267(11) 0.0026(9) 0.0155(10) -0.0040(10)
C32 0.0301(11) 0.0219(10) 0.0391(12) 0.0069(9) 0.0189(9) 0.0050(8)
C38 0.0239(11) 0.0178(10) 0.087(2) 0.0041(12) 0.0145(12) 0.0012(9)
C42 0.0223(9) 0.0237(10) 0.0246(10) -0.0044(8) 0.0046(8) 0.0013(8)
C40 0.0194(9) 0.0245(10) 0.0382(12) -0.0027(9) -0.0002(9) 0.0019(8)
C45 0.0408(12) 0.0216(10) 0.0313(11) 0.0050(8) 0.0099(9) 0.0051(9)
C39 0.0254(11) 0.0252(11) 0.0629(16) -0.0119(11) 0.0058(11) 0.0008(9)
C11 0.116(3) 0.0424(16) 0.090(2) -0.0145(16) 0.077(2) -0.0276(18)
C7 0.144(3) 0.0276(14) 0.0422(16) 0.0035(12) -0.0075(19) 0.0268(17)
C27 0.0229(10) 0.0235(10) 0.0347(11) 0.0027(9) 0.0071(8) -0.0046(8)

loop_
_atom_type_symbol
_atom_type_description
_atom_type_scat_dispersion_real
_atom_type_scat_dispersion_imag
_atom_type_scat_source
C C 0.0033 0.0016 'International Tables Vol C Tables 4.2.6.8 and 6.1.1.4'
H H 0.0000 0.0000 'International Tables Vol C Tables 4.2.6.8 and 6.1.1.4'
B B 0.0013 0.0007 'International Tables Vol C Tables 4.2.6.8 and 6.1.1.4'
N N 0.0061 0.0033 'International Tables Vol C Tables 4.2.6.8 and 6.1.1.4'
F F 0.0171 0.0103 'International Tables Vol C Tables 4.2.6.8 and 6.1.1.4'
P P 0.1023 0.0942 'International Tables Vol C Tables 4.2.6.8 and 6.1.1.4'
Ti Ti 0.2776 0.4457 'International Tables Vol C Tables 4.2.6.8 and 6.1.1.4'
Fe Fe 0.3463 0.8444 'International Tables Vol C Tables 4.2.6.8 and 6.1.1.4'

loop_
_geom_angle_atom_site_label_1
_geom_angle_atom_site_label_2
_geom_angle_atom_site_label_3
_geom_angle
C23 Fe1 C18 111.43(9)
C23 Fe1 C22 127.55(9)
C18 Fe1 C22 41.71(8)
C23 Fe1 C19 126.81(9)
C18 Fe1 C19 41.50(9)
C22 Fe1 C19 68.20(8)
C23 Fe1 C24 41.32(9)
C18 Fe1 C24 126.92(9)
C22 Fe1 C24 165.34(9)
C19 Fe1 C24 109.55(9)
C23 Fe1 C27 41.40(8)
C18 Fe1 C27 126.35(9)
C22 Fe1 C27 109.50(9)
C19 Fe1 C27 164.33(9)
C24 Fe1 C27 68.49(9)
C23 Fe1 C25 68.65(9)
C18 Fe1 C25 160.35(9)
C22 Fe1 C25 153.92(9)
C19 Fe1 C25 121.60(9)
C24 Fe1 C25 40.03(9)
C27 Fe1 C25 67.63(9)
C23 Fe1 C20 159.41(9)
C18 Fe1 C20 69.29(10)
C22 Fe1 C20 67.59(9)
C19 Fe1 C20 40.03(9)
C24 Fe1 C20 120.71(9)
C27 Fe1 C20 154.86(9)
C25 Fe1 C20 103.51(10)
C23 Fe1 C21 160.54(9)
C18 Fe1 C21 69.36(9)
C22 Fe1 C21 40.05(9)
C19 Fe1 C21 67.52(9)
C24 Fe1 C21 153.83(9)
C27 Fe1 C21 121.44(9)
C25 Fe1 C21 117.55(9)
C20 Fe1 C21 40.03(9)
C23 Fe1 C26 68.62(9)
C18 Fe1 C26 159.44(9)
C22 Fe1 C26 120.80(9)
C19 Fe1 C26 155.08(9)
C24 Fe1 C26 67.66(8)
C27 Fe1 C26 39.91(8)
C25 Fe1 C26 40.12(9)
C20 Fe1 C26 118.37(9)
C21 Fe1 C26 103.56(9)
C23 Fe1 Ti1 57.10(7)
C18 Fe1 Ti1 54.34(7)
C22 Fe1 Ti1 81.64(6)
C19 Fe1 Ti1 81.46(7)
C24 Fe1 Ti1 83.70(6)
C27 Fe1 Ti1 82.87(6)
C25 Fe1 Ti1 122.28(7)
C20 Fe1 Ti1 120.05(7)
C21 Fe1 Ti1 120.17(7)
C26 Fe1 Ti1 121.58(6)
N1 Ti1 C18 103.14(8)
N1 Ti1 C23 103.23(8)
C18 Ti1 C23 92.63(7)
N1 Ti1 C2 100.33(8)
C18 Ti1 C2 111.10(10)
C23 Ti1 C2 141.52(9)
N1 Ti1 C1 100.50(8)
C18 Ti1 C1 141.96(9)
C23 Ti1 C1 110.43(9)
C2 Ti1 C1 34.65(10)
N1 Ti1 C3 129.79(8)
C18 Ti1 C3 84.70(8)
C23 Ti1 C3 126.17(8)
C2 Ti1 C3 34.70(9)
C1 Ti1 C3 57.30(9)
N1 Ti1 C5 129.67(8)
C18 Ti1 C5 126.33(8)
C23 Ti1 C5 84.85(8)
C2 Ti1 C5 56.74(9)
C1 Ti1 C5 34.06(8)
C3 Ti1 C5 56.30(8)
N1 Ti1 C4 155.53(7)
C18 Ti1 C4 93.82(8)
C23 Ti1 C4 93.34(8)
C2 Ti1 C4 56.57(8)
C1 Ti1 C4 56.30(8)
C3 Ti1 C4 33.78(8)
C5 Ti1 C4 33.33(7)
N1 Ti1 Fe1 109.58(5)
C18 Ti1 Fe1 46.63(5)
C23 Ti1 Fe1 46.00(5)
C2 Ti1 Fe1 145.72(7)
C1 Ti1 Fe1 144.95(7)
C3 Ti1 Fe1 111.03(7)
C5 Ti1 Fe1 110.92(6)
C4 Ti1 Fe1 94.89(5)
N1 P1 C14 108.82(9)
N1 P1 C6 108.41(10)
C14 P1 C6 109.66(12)
N1 P1 C10 107.47(11)
C14 P1 C10 110.28(12)
C6 P1 C10 112.11(15)
P1 N1 Ti1 168.68(11)
C21 C22 C18 109.08(19)
C21 C22 Fe1 71.16(12)
C18 C22 Fe1 67.89(11)
C24 C23 C27 107.42(19)
C24 C23 Fe1 71.07(12)
C27 C23 Fe1 71.28(12)
C24 C23 Ti1 114.98(14)
C27 C23 Ti1 113.44(15)
Fe1 C23 Ti1 76.90(7)
C22 C21 C20 108.01(19)
C22 C21 Fe1 68.79(11)
C20 C21 Fe1 69.90(12)
C24 C25 C26 108.4(2)
C24 C25 Fe1 69.21(11)
C26 C25 Fe1 70.16(11)
C5 C4 C3 108.4(2)
C5 C4 Ti1 72.45(11)
C3 C4 Ti1 71.31(12)
C16 C14 C15 106.1(2)
C16 C14 C17 108.9(2)
C15 C14 C17 109.3(2)
C16 C14 P1 108.75(15)
C15 C14 P1 109.56(16)
C17 C14 P1 113.93(16)
C25 C24 C23 107.95(19)
C25 C24 Fe1 70.76(12)
C23 C24 Fe1 67.61(11)
C19 C18 C22 105.55(19)
C19 C18 Fe1 70.71(12)
C22 C18 Fe1 70.40(11)
C19 C18 Ti1 115.67(14)
C22 C18 Ti1 115.59(15)
Fe1 C18 Ti1 79.03(7)
C4 C5 C1 108.5(2)
C4 C5 Ti1 74.22(12)
C1 C5 Ti1 70.89(12)
C19 C20 C21 108.1(2)
C19 C20 Fe1 69.09(12)
C21 C20 Fe1 70.07(12)
C20 C19 C18 109.13(19)
C20 C19 Fe1 70.88(12)
C18 C19 Fe1 67.79(11)
C27 C26 C25 108.35(19)
C27 C26 Fe1 69.32(11)
C25 C26 Fe1 69.72(12)
C5 C1 C2 107.7(2)
C5 C1 Ti1 75.05(12)
C2 C1 Ti1 71.96(13)
C9 C6 C8 107.4(2)
C9 C6 C7 109.0(3)
C8 C6 C7 107.6(2)
C9 C6 P1 109.75(17)
C8 C6 P1 109.3(2)
C7 C6 P1 113.59(19)
C1 C2 C3 108.2(2)
C1 C2 Ti1 73.39(13)
C3 C2 Ti1 74.51(13)
C4 C3 C2 107.2(2)
C4 C3 Ti1 74.91(12)
C2 C3 Ti1 70.79(13)
C13 C10 C11 105.9(3)
C13 C10 C12 109.4(3)
C11 C10 C12 108.7(2)
C13 C10 P1 109.68(19)
C11 C10 P1 109.56(19)
C12 C10 P1 113.4(3)
F5 C34 C33 115.90(17)
F5 C34 C29 118.96(17)
C33 C34 C29 125.14(19)
C28 B1 C41 104.01(15)
C28 B1 C29 113.67(16)
C41 B1 C29 112.28(15)
C28 B1 C35 110.44(16)
C41 B1 C35 113.86(16)
C29 B1 C35 102.90(15)
C30 C29 C34 112.57(18)
C30 C29 B1 126.36(17)
C34 C29 B1 120.96(17)
C40 C35 C36 112.59(18)
C40 C35 B1 128.08(18)
C36 C35 B1 119.30(18)
F2 C31 C32 119.21(19)
F2 C31 C30 120.8(2)
C32 C31 C30 119.93(19)
F6 C46 C45 114.21(17)
F6 C46 C41 121.07(17)
C45 C46 C41 124.70(18)
C46 C41 C42 112.25(17)
C46 C41 B1 127.67(17)
C42 C41 B1 119.41(17)
F15 C36 C37 115.6(2)
F15 C36 C35 119.96(19)
C37 C36 C35 124.4(2)
F4 C33 C34 121.20(19)
F4 C33 C32 119.64(18)
C34 C33 C32 119.16(19)
F9 C43 C44 119.67(19)
F9 C43 C42 120.85(19)
C44 C43 C42 119.47(19)
F14 C37 C38 120.0(2)
F14 C37 C36 120.2(2)
C38 C37 C36 119.8(2)
F1 C30 C31 114.43(18)
F1 C30 C29 121.15(18)
C31 C30 C29 124.42(19)
F8 C44 C45 120.9(2)
F8 C44 C43 120.6(2)
C45 C44 C43 118.45(19)
F3 C32 C31 120.6(2)
F3 C32 C33 120.60(19)
C31 C32 C33 118.76(18)
F13 C38 C37 120.4(2)
F13 C38 C39 120.6(3)
C37 C38 C39 118.9(2)
F10 C42 C43 115.28(17)
F10 C42 C41 119.64(17)
C43 C42 C41 125.08(19)
F11 C40 C39 114.9(2)
F11 C40 C35 120.68(18)
C39 C40 C35 124.4(2)
F7 C45 C44 119.61(19)
F7 C45 C46 120.42(19)
C44 C45 C46 119.95(19)
F12 C39 C38 120.0(2)
F12 C39 C40 120.2(2)
C38 C39 C40 119.8(2)
C26 C27 C23 107.80(19)
C26 C27 Fe1 70.77(12)
C23 C27 Fe1 67.31(11)

loop_
_geom_bond_atom_site_label_1
_geom_bond_atom_site_label_2
_geom_bond_distance
Fe1 C23 2.002(2)
Fe1 C18 2.008(2)
Fe1 C22 2.0414(19)
Fe1 C19 2.047(2)
Fe1 C24 2.0485(19)
Fe1 C27 2.056(2)
Fe1 C25 2.069(2)
Fe1 C20 2.070(2)
Fe1 C21 2.072(2)
Fe1 C26 2.075(2)
Fe1 Ti1 2.7112(4)
Ti1 N1 1.7882(16)
Ti1 C18 2.244(2)
Ti1 C23 2.337(2)
Ti1 C2 2.337(2)
Ti1 C1 2.356(2)
Ti1 C3 2.385(2)
Ti1 C5 2.409(2)
Ti1 C4 2.4311(19)
P1 N1 1.6108(16)
P1 C14 1.886(2)
P1 C6 1.890(3)
P1 C10 1.894(3)
C22 C21 1.409(3)
C22 C18 1.442(3)
C23 C24 1.430(3)
C23 C27 1.435(3)
C21 C20 1.418(3)
C25 C24 1.409(3)
C25 C26 1.421(3)
C4 C5 1.388(3)
C4 C3 1.400(3)
C14 C16 1.535(3)
C14 C15 1.542(4)
C14 C17 1.551(3)
C18 C19 1.437(3)
C5 C1 1.396(3)
C20 C19 1.409(3)
C26 C27 1.409(3)
C1 C2 1.398(4)
C13 C10 1.538(5)
C9 C6 1.542(4)
C6 C8 1.546(4)
C6 C7 1.554(3)
C2 C3 1.409(4)
C10 C11 1.539(4)
C10 C12 1.552(4)
F5 C34 1.361(2)
F3 C32 1.347(2)
F10 C42 1.357(2)
F11 C40 1.349(3)
F4 C33 1.348(2)
F6 C46 1.363(2)
F2 C31 1.350(2)
F15 C36 1.351(3)
F9 C43 1.344(2)
F14 C37 1.348(3)
F8 C44 1.343(2)
F1 C30 1.354(2)
F7 C45 1.351(2)
C34 C33 1.376(3)
C34 C29 1.389(3)
B1 C28 1.633(3)
B1 C41 1.661(3)
B1 C29 1.664(3)
B1 C35 1.665(3)
F12 C39 1.348(3)
C29 C30 1.387(3)
C35 C40 1.391(3)
C35 C36 1.397(3)
C31 C32 1.365(3)
C31 C30 1.382(3)
C46 C45 1.384(3)
C46 C41 1.385(3)
C41 C42 1.396(3)
C36 C37 1.385(3)
C33 C32 1.378(3)
C43 C44 1.376(3)
C43 C42 1.378(3)
F13 C38 1.349(3)
C37 C38 1.365(4)
C44 C45 1.370(3)
C38 C39 1.368(4)
C40 C39 1.386(3)
